data_4324452
loop_
_publ_author_name
'Zachariah M. Heiden'
'Michael Schedler'
'Douglas W. Stephan'

_publ_contact_author
; 
Douglas W. Stephan 
University of Toronto 
Department of Chemistry 
80 St. George St. 
Toronto, Ontario M5S 3H6 
Canada
;
_publ_contact_author_email dstephan@chem.utoronto.ca
_publ_contact_author_fax '1  416 978 8940'
_publ_contact_author_phone '1  416 946 3294'
_publ_section_title
;
 Synthesis and Reactivity of o-Benzylphosphino- and
 o-\a-Methylbenzyl(N,N-dimethyl)amine-Boranes
;
_journal_name_full 'Inorganic Chemistry'
_journal_page_first 1470
_journal_page_last 1479
_journal_paper_doi 10.1021/ic102044z
_journal_volume 50
_journal_year 2011
_chemical_formula_moiety 'C15 H24 B Cl2 P'
_chemical_formula_sum 'C15 H24 B Cl2 P'
_chemical_formula_weight 317.02
_chemical_name_systematic
; 
 ? 
;
_space_group_IT_number 61
_symmetry_cell_setting orthorhombic
_symmetry_space_group_name_Hall '-P 2ac 2ab'
_symmetry_space_group_name_H-M 'P b c a'
_atom_sites_solution_hydrogens geom
_atom_sites_solution_primary direct
_atom_sites_solution_secondary difmap
_audit_creation_method SHELXL-97
_cell_angle_alpha 90.00
_cell_angle_beta 90.00
_cell_angle_gamma 90.00
_cell_formula_units_Z 8
_cell_length_a 11.018(2)
_cell_length_b 12.824(2)
_cell_length_c 23.756(4)
_cell_measurement_reflns_used 3227
_cell_measurement_temperature 150(2)
_cell_measurement_theta_max 26.92
_cell_measurement_theta_min 2.98
_cell_volume 3356.6(10)
_computing_cell_refinement 'Bruker SAINT'
_computing_data_collection 'Bruker APEX2'
_computing_data_reduction 'Bruker SAINT'
_computing_molecular_graphics 'Bruker SHELXTL'
_computing_publication_material 'Bruker SHELXTL'
_computing_structure_refinement 'SHELXL-97 (Sheldrick, 2008)'
_computing_structure_solution 'SHELXS-97 (Sheldrick, 2008)'
_diffrn_ambient_temperature 150(2)
_diffrn_measured_fraction_theta_full 0.997
_diffrn_measured_fraction_theta_max 0.997
_diffrn_measurement_device_type 'Bruker APEX-II CCD'
_diffrn_measurement_method '\f and \w scans'
_diffrn_radiation_monochromator graphite
_diffrn_radiation_source 'fine-focus sealed tube'
_diffrn_radiation_type MoK\a
_diffrn_radiation_wavelength 0.71073
_diffrn_reflns_av_R_equivalents 0.0441
_diffrn_reflns_av_sigmaI/netI 0.0393
_diffrn_reflns_limit_h_max 7
_diffrn_reflns_limit_h_min -14
_diffrn_reflns_limit_k_max 16
_diffrn_reflns_limit_k_min -16
_diffrn_reflns_limit_l_max 26
_diffrn_reflns_limit_l_min -30
_diffrn_reflns_number 16276
_diffrn_reflns_theta_full 27.42
_diffrn_reflns_theta_max 27.42
_diffrn_reflns_theta_min 1.71
_exptl_absorpt_coefficient_mu 0.467
_exptl_absorpt_correction_T_max 0.9725
_exptl_absorpt_correction_T_min 0.8726
_exptl_absorpt_correction_type empirical
_exptl_crystal_colour colourless
_exptl_crystal_density_diffrn 1.255
_exptl_crystal_description plate
_exptl_crystal_F_000 1344
_exptl_crystal_size_max 0.30
_exptl_crystal_size_mid 0.21
_exptl_crystal_size_min 0.06
_refine_diff_density_max 0.392
_refine_diff_density_min -0.226
_refine_diff_density_rms 0.053
_refine_ls_extinction_method none
_refine_ls_goodness_of_fit_ref 0.839
_refine_ls_hydrogen_treatment none
_refine_ls_matrix_type full
_refine_ls_number_parameters 178
_refine_ls_number_reflns 3814
_refine_ls_number_restraints 0
_refine_ls_restrained_S_all 0.839
_refine_ls_R_factor_all 0.0551
_refine_ls_R_factor_gt 0.0353
_refine_ls_shift/su_max 0.044
_refine_ls_shift/su_mean 0.007
_refine_ls_structure_factor_coef Fsqd
_refine_ls_weighting_details 'calc w=1/[\s^2^(Fo^2^)+(0.1000P)^2^+0.0000P] where P=(Fo^2^+2Fc^2^)/3'
_refine_ls_weighting_scheme calc
_refine_ls_wR_factor_gt 0.1060
_refine_ls_wR_factor_ref 0.1228
_reflns_number_gt 2883
_reflns_number_total 3814
_reflns_threshold_expression >2sigma(I)
_cod_data_source_file ic102044z_si_003_01.cif
_cod_data_source_block ms001_0m-Complex3
_cod_original_cell_volume 3356.5(10)
_cod_database_code 4324452

loop_
_symmetry_equiv_pos_as_xyz
'x, y, z'
'x+1/2, -y+1/2, -z'
'-x, y+1/2, -z+1/2'
'-x+1/2, -y, z+1/2'
'-x, -y, -z'
'-x-1/2, y-1/2, z'
'x, -y-1/2, z-1/2'
'x-1/2, y, -z-1/2'

loop_
_atom_site_label
_atom_site_type_symbol
_atom_site_fract_x
_atom_site_fract_y
_atom_site_fract_z
_atom_site_U_iso_or_equiv
_atom_site_adp_type
_atom_site_occupancy
_atom_site_symmetry_multiplicity
_atom_site_calc_flag
_atom_site_refinement_flags
Cl1 Cl 0.01301(5) 0.61601(3) 0.55962(2) 0.02854(15) Uani 1 1 d .
Cl2 Cl -0.04237(5) 0.62646(4) 0.68427(2) 0.03670(17) Uani 1 1 d .
P1 P -0.06183(4) 0.83885(3) 0.608695(18) 0.01787(14) Uani 1 1 d .
C1 C -0.1200(2) 1.02888(15) 0.66572(9) 0.0375(5) Uani 1 1 d .
H1A H -0.1217 1.0644 0.7022 0.056 Uiso 1 1 calc R
H1B H -0.1967 1.0411 0.6459 0.056 Uiso 1 1 calc R
H1C H -0.0527 1.0562 0.6431 0.056 Uiso 1 1 calc R
C2 C -0.10248(19) 0.91065(14) 0.67494(8) 0.0247(4) Uani 1 1 d .
C3 C 0.07656(19) 0.90050(14) 0.58186(8) 0.0269(4) Uani 1 1 d .
H3A H 0.0808 0.8944 0.5404 0.032 Uiso 1 1 calc R
H3B H 0.0787 0.9753 0.5922 0.032 Uiso 1 1 calc R
C4 C 0.18093(19) 0.84252(16) 0.60917(7) 0.0255(4) Uani 1 1 d .
C5 C 0.2974(2) 0.88581(19) 0.61194(9) 0.0381(6) Uani 1 1 d .
H5 H 0.3131 0.9521 0.5956 0.046 Uiso 1 1 calc R
C6 C 0.3890(2) 0.8318(2) 0.63846(11) 0.0484(7) Uani 1 1 d .
H6 H 0.4684 0.8606 0.6403 0.058 Uiso 1 1 calc R
C7 C -0.2733(2) 0.75202(16) 0.56701(9) 0.0363(5) Uani 1 1 d .
H7A H -0.3391 0.7523 0.5393 0.054 Uiso 1 1 calc R
H7B H -0.3072 0.7616 0.6048 0.054 Uiso 1 1 calc R
H7C H -0.2302 0.6853 0.5653 0.054 Uiso 1 1 calc R
C8 C -0.18416(19) 0.84159(14) 0.55397(8) 0.0263(4) Uani 1 1 d .
C9 C -0.2524(2) 0.94617(16) 0.55291(9) 0.0412(6) Uani 1 1 d .
H9A H -0.3086 0.9472 0.5209 0.062 Uiso 1 1 calc R
H9B H -0.1940 1.0034 0.5491 0.062 Uiso 1 1 calc R
H9C H -0.2981 0.9546 0.5880 0.062 Uiso 1 1 calc R
C10 C 0.0038(2) 0.89752(16) 0.71677(8) 0.0304(5) Uani 1 1 d .
H10A H 0.0772 0.9292 0.7009 0.046 Uiso 1 1 calc R
H10B H 0.0182 0.8231 0.7235 0.046 Uiso 1 1 calc R
H10C H -0.0164 0.9319 0.7524 0.046 Uiso 1 1 calc R
C11 C -0.2180(2) 0.86446(17) 0.70126(9) 0.0347(5) Uani 1 1 d .
H11A H -0.2318 0.8961 0.7383 0.052 Uiso 1 1 calc R
H11B H -0.2084 0.7889 0.7055 0.052 Uiso 1 1 calc R
H11C H -0.2876 0.8789 0.6768 0.052 Uiso 1 1 calc R
C12 C 0.15594(17) 0.74399(14) 0.63248(7) 0.0242(4) Uani 1 1 d .
C13 C 0.2508(2) 0.69103(18) 0.65952(8) 0.0346(5) Uani 1 1 d .
H13 H 0.2364 0.6245 0.6758 0.042 Uiso 1 1 calc R
C14 C 0.3656(2) 0.7351(2) 0.66261(10) 0.0472(7) Uani 1 1 d .
H14 H 0.4289 0.6988 0.6814 0.057 Uiso 1 1 calc R
C15 C -0.1289(2) 0.82459(16) 0.49519(8) 0.0369(5) Uani 1 1 d .
H15A H -0.0799 0.7609 0.4953 0.055 Uiso 1 1 calc R
H15B H -0.0776 0.8843 0.4854 0.055 Uiso 1 1 calc R
H15C H -0.1942 0.8178 0.4674 0.055 Uiso 1 1 calc R
B1 B 0.0214(2) 0.70099(16) 0.62407(9) 0.0219(4) Uani 1 1 d .

loop_
_atom_site_aniso_label
_atom_site_aniso_U_11
_atom_site_aniso_U_22
_atom_site_aniso_U_33
_atom_site_aniso_U_23
_atom_site_aniso_U_13
_atom_site_aniso_U_12
Cl1 0.0285(3) 0.0218(2) 0.0353(3) -0.00528(18) -0.0009(2) 0.00184(19)
Cl2 0.0443(3) 0.0302(3) 0.0356(3) 0.0163(2) 0.0070(2) 0.0009(2)
P1 0.0178(3) 0.0169(2) 0.0190(2) 0.00167(16) -0.00156(18) 0.00005(18)
C1 0.0470(14) 0.0283(10) 0.0370(12) -0.0103(9) -0.0069(11) 0.0077(10)
C2 0.0245(10) 0.0257(9) 0.0239(9) -0.0037(8) -0.0006(8) 0.0018(8)
C3 0.0278(11) 0.0242(9) 0.0286(10) 0.0045(8) 0.0046(9) -0.0071(8)
C4 0.0202(10) 0.0322(10) 0.0242(9) -0.0077(8) 0.0032(8) -0.0041(8)
C5 0.0250(11) 0.0487(14) 0.0405(12) -0.0162(10) 0.0094(10) -0.0122(10)
C6 0.0191(11) 0.0743(18) 0.0517(15) -0.0314(14) 0.0038(11) -0.0071(12)
C7 0.0254(11) 0.0329(11) 0.0505(13) -0.0072(10) -0.0115(10) -0.0025(9)
C8 0.0292(11) 0.0221(9) 0.0275(10) -0.0021(7) -0.0124(9) 0.0044(8)
C9 0.0468(14) 0.0314(11) 0.0455(13) -0.0052(10) -0.0232(12) 0.0172(11)
C10 0.0310(11) 0.0388(11) 0.0213(9) -0.0072(8) -0.0027(9) 0.0023(9)
C11 0.0257(11) 0.0468(13) 0.0317(11) -0.0031(9) 0.0070(9) 0.0034(10)
C12 0.0209(10) 0.0308(10) 0.0210(9) -0.0058(8) -0.0014(8) 0.0040(8)
C13 0.0324(12) 0.0428(12) 0.0287(10) -0.0086(9) -0.0048(9) 0.0131(10)
C14 0.0259(12) 0.0736(17) 0.0420(13) -0.0275(12) -0.0123(10) 0.0197(12)
C15 0.0535(15) 0.0331(11) 0.0239(10) -0.0013(8) -0.0126(10) 0.0040(11)
B1 0.0227(11) 0.0204(10) 0.0225(10) 0.0024(8) 0.0000(9) 0.0040(9)

loop_
_atom_type_symbol
_atom_type_description
_atom_type_scat_dispersion_real
_atom_type_scat_dispersion_imag
_atom_type_scat_source
C C 0.0033 0.0016 'International Tables Vol C Tables 4.2.6.8 and 6.1.1.4'
H H 0.0000 0.0000 'International Tables Vol C Tables 4.2.6.8 and 6.1.1.4'
B B 0.0013 0.0007 'International Tables Vol C Tables 4.2.6.8 and 6.1.1.4'
P P 0.1023 0.0942 'International Tables Vol C Tables 4.2.6.8 and 6.1.1.4'
Cl Cl 0.1484 0.1585 'International Tables Vol C Tables 4.2.6.8 and 6.1.1.4'

loop_
_geom_angle_atom_site_label_1
_geom_angle_atom_site_label_2
_geom_angle_atom_site_label_3
_geom_angle
C3 P1 C8 110.44(9)
C3 P1 C2 106.17(9)
C8 P1 C2 113.64(9)
C3 P1 B1 93.58(9)
C8 P1 B1 117.88(9)
C2 P1 B1 112.65(8)
C2 C1 H1A 109.5
C2 C1 H1B 109.5
H1A C1 H1B 109.5
C2 C1 H1C 109.5
H1A C1 H1C 109.5
H1B C1 H1C 109.5
C1 C2 C10 107.03(17)
C1 C2 C11 109.42(18)
C10 C2 C11 108.92(16)
C1 C2 P1 113.12(14)
C10 C2 P1 107.75(13)
C11 C2 P1 110.46(13)
C4 C3 P1 105.71(12)
C4 C3 H3A 110.6
P1 C3 H3A 110.6
C4 C3 H3B 110.6
P1 C3 H3B 110.6
H3A C3 H3B 108.7
C12 C4 C5 121.1(2)
C12 C4 C3 117.44(18)
C5 C4 C3 121.41(19)
C6 C5 C4 119.6(2)
C6 C5 H5 120.2
C4 C5 H5 120.2
C5 C6 C14 120.1(2)
C5 C6 H6 120.0
C14 C6 H6 120.0
C8 C7 H7A 109.5
C8 C7 H7B 109.5
H7A C7 H7B 109.5
C8 C7 H7C 109.5
H7A C7 H7C 109.5
H7B C7 H7C 109.5
C7 C8 C15 109.18(16)
C7 C8 C9 109.97(18)
C15 C8 C9 107.58(16)
C7 C8 P1 107.75(13)
C15 C8 P1 110.04(15)
C9 C8 P1 112.30(13)
C8 C9 H9A 109.5
C8 C9 H9B 109.5
H9A C9 H9B 109.5
C8 C9 H9C 109.5
H9A C9 H9C 109.5
H9B C9 H9C 109.5
C2 C10 H10A 109.5
C2 C10 H10B 109.5
H10A C10 H10B 109.5
C2 C10 H10C 109.5
H10A C10 H10C 109.5
H10B C10 H10C 109.5
C2 C11 H11A 109.5
C2 C11 H11B 109.5
H11A C11 H11B 109.5
C2 C11 H11C 109.5
H11A C11 H11C 109.5
H11B C11 H11C 109.5
C4 C12 C13 118.00(19)
C4 C12 B1 116.32(17)
C13 C12 B1 125.66(18)
C12 C13 C14 120.4(2)
C12 C13 H13 119.8
C14 C13 H13 119.8
C6 C14 C13 120.7(2)
C6 C14 H14 119.7
C13 C14 H14 119.7
C8 C15 H15A 109.5
C8 C15 H15B 109.5
H15A C15 H15B 109.5
C8 C15 H15C 109.5
H15A C15 H15C 109.5
H15B C15 H15C 109.5
C12 B1 Cl2 115.68(14)
C12 B1 Cl1 110.39(13)
Cl2 B1 Cl1 108.04(11)
C12 B1 P1 98.16(12)
Cl2 B1 P1 114.61(11)
Cl1 B1 P1 109.66(10)

loop_
_geom_bond_atom_site_label_1
_geom_bond_atom_site_label_2
_geom_bond_distance
Cl1 B1 1.882(2)
Cl2 B1 1.858(2)
P1 C3 1.832(2)
P1 C8 1.8730(19)
P1 C2 1.8774(19)
P1 B1 2.025(2)
C1 C2 1.544(3)
C1 H1A 0.9800
C1 H1B 0.9800
C1 H1C 0.9800
C2 C10 1.546(3)
C2 C11 1.537(3)
C3 C4 1.515(3)
C3 H3A 0.9900
C3 H3B 0.9900
C4 C12 1.407(3)
C4 C5 1.399(3)
C5 C6 1.377(4)
C5 H5 0.9500
C6 C14 1.391(4)
C6 H6 0.9500
C7 C8 1.543(3)
C7 H7A 0.9800
C7 H7B 0.9800
C7 H7C 0.9800
C8 C15 1.539(3)
C8 C9 1.538(3)
C9 H9A 0.9800
C9 H9B 0.9800
C9 H9C 0.9800
C10 H10A 0.9800
C10 H10B 0.9800
C10 H10C 0.9800
C11 H11A 0.9800
C11 H11B 0.9800
C11 H11C 0.9800
C12 C13 1.402(3)
C12 B1 1.594(3)
C13 C14 1.387(3)
C13 H13 0.9500
C14 H14 0.9500
C15 H15A 0.9800
C15 H15B 0.9800
C15 H15C 0.9800
